data_1572275
loop_
_publ_author_name
'MacKenzie, Ross E.'
'Hajdu, Tom&#xe1;&#x161;'
'Seed, John A.'
'Whitehead, George F. S.'
'Adams, Ralph W.'
'Chilton, Nicholas F.'
'Collison, David'
'McInnes, Eric J. L.'
'Goodwin, Conrad A. P.'

_publ_section_title
;
 &#x3b4;-Bonding modulates the electronic structure of formally divalent
 nd<sup>1</sup> rare earth arene complexes.
;
_journal_issue 37
_journal_name_full 'Chemical science'
_journal_page_first 15160
_journal_page_last 15169
_journal_paper_doi 10.1039/d4sc03005b
_journal_volume 15
_journal_year 2024
_chemical_formula_moiety 'C72 H100 I N2 Yb, 2(C7 H8)'
_chemical_formula_sum 'C86 H116 I N2 Yb'
_chemical_formula_weight 1477.74
_space_group_crystal_system triclinic
_space_group_IT_number 2
_space_group_name_Hall '-P 1'
_space_group_name_H-M_alt 'P -1'
_atom_sites_solution_hydrogens mixed
_audit_creation_date 2023-09-06
_audit_creation_method
;
Olex2 1.5
(compiled 2023.08.24 svn.re1ec1418 for OlexSys, GUI svn.r6817)
;
_audit_update_record
;
2023-09-15 deposited with the CCDC.	2024-07-30 downloaded from the CCDC.
;
_cell_angle_alpha 90.2040(15)
_cell_angle_beta 110.2846(16)
_cell_angle_gamma 92.5150(16)
_cell_formula_units_Z 2
_cell_length_a 13.8450(3)
_cell_length_b 15.1906(3)
_cell_length_c 19.2184(3)
_cell_measurement_reflns_used 30235
_cell_measurement_temperature 100.00(10)
_cell_measurement_theta_max 33.8830
_cell_measurement_theta_min 3.0350
_cell_volume 3786.81(13)
_computing_cell_refinement 'CrysAlisPro 1.171.42.94a (Rigaku OD, 2023)'
_computing_data_collection 'CrysAlisPro 1.171.42.94a (Rigaku OD, 2023)'
_computing_data_reduction 'CrysAlisPro 1.171.42.94a (Rigaku OD, 2023)'
_computing_molecular_graphics 'Olex2 1.5 (Dolomanov et al., 2009)'
_computing_publication_material 'Olex2 1.5 (Dolomanov et al., 2009)'
_computing_structure_refinement 'SHELXL 2019/3 (Sheldrick, 2015)'
_diffrn_ambient_environment N~2~
_diffrn_ambient_temperature 100.00(10)
_diffrn_detector 'Hybrid Pixel Array Detector'
_diffrn_detector_area_resol_mean 10.0000
_diffrn_detector_type HyPix
_diffrn_measured_fraction_theta_full 0.997
_diffrn_measured_fraction_theta_max 0.998
_diffrn_measurement_details
;
List of Runs (angles in degrees, time in seconds):

  # Type    Start    End  Width  t~exp~   \w     \q     \k     \f   Frames
#--------------------------------------------------------------------------
  1  \w     25.00  57.00   0.50   13.43    --   13.35-118.00  76.00   64
  2  \w     30.00  55.00   0.50   13.43    --   13.35-158.00 -76.00   50
  3  \w    -28.00  59.00   0.50   13.43    --  -13.35  57.00-120.00  174
  4  \w    -50.00 -16.00   0.50   13.43    --  -13.35 -57.00 -90.00   68
  5  \w    -79.00  -6.00   0.50   13.43    --  -13.35 -57.00  90.00  146
  6  \w    -85.00   2.00   0.50   13.43    --  -13.35 -57.00-180.00  174
  7  \w    -85.00 -11.00   0.50   13.43    --  -13.35 -77.00 -30.00  148
  8  \w    -79.00   8.00   0.50   13.43    --  -13.35 -77.00  60.00  174
  9  \w     43.00  73.00   0.50   13.43    --   13.35-178.00-150.00   60
 10  \w     41.00  66.00   0.50   13.43    --   13.35 178.00-120.00   50
;
_diffrn_measurement_device 'four-circle diffractometer'
_diffrn_measurement_device_type 'XtaLAB Synergy, Dualflex, HyPix'
_diffrn_measurement_method '\w scans'
_diffrn_orient_matrix_type 'CrysAlisPro convention (1999,Acta A55,543-557)'
_diffrn_orient_matrix_UB_11 -0.0138832000
_diffrn_orient_matrix_UB_12 0.0343373000
_diffrn_orient_matrix_UB_13 0.0192793000
_diffrn_orient_matrix_UB_21 -0.0361679000
_diffrn_orient_matrix_UB_22 0.0138636000
_diffrn_orient_matrix_UB_23 -0.0338740000
_diffrn_orient_matrix_UB_31 -0.0385917000
_diffrn_orient_matrix_UB_32 -0.0285319000
_diffrn_orient_matrix_UB_33 0.0054504000
_diffrn_radiation_monochromator mirror
_diffrn_radiation_probe x-ray
_diffrn_radiation_type 'Mo K\a'
_diffrn_radiation_wavelength 0.71073
_diffrn_reflns_av_R_equivalents 0.0366
_diffrn_reflns_av_unetI/netI 0.0426
_diffrn_reflns_Laue_measured_fraction_full 0.997
_diffrn_reflns_Laue_measured_fraction_max 0.998
_diffrn_reflns_limit_h_max 18
_diffrn_reflns_limit_h_min -18
_diffrn_reflns_limit_k_max 20
_diffrn_reflns_limit_k_min -20
_diffrn_reflns_limit_l_max 26
_diffrn_reflns_limit_l_min -26
_diffrn_reflns_number 62723
_diffrn_reflns_point_group_measured_fraction_full 0.997
_diffrn_reflns_point_group_measured_fraction_max 0.998
_diffrn_reflns_theta_full 25.242
_diffrn_reflns_theta_max 29.130
_diffrn_reflns_theta_min 3.045
_diffrn_source 'micro-focus sealed X-ray tube'
_diffrn_source_type 'PhotonJet (Mo) X-ray Source'
_exptl_absorpt_coefficient_mu 1.686
_exptl_absorpt_correction_T_max 1.00000
_exptl_absorpt_correction_T_min 0.75360
_exptl_absorpt_correction_type multi-scan
_exptl_absorpt_process_details
;
CrysAlisPro 1.171.42.94a (Rigaku Oxford Diffraction, 2023)
Empirical absorption correction using spherical harmonics,
implemented in SCALE3 ABSPACK scaling algorithm.
;
_exptl_crystal_colour 'clear green'
_exptl_crystal_colour_lustre clear
_exptl_crystal_colour_primary green
_exptl_crystal_density_diffrn 1.296
_exptl_crystal_description block
_exptl_crystal_F_000 1538
_exptl_crystal_size_max 0.302
_exptl_crystal_size_mid 0.122
_exptl_crystal_size_min 0.084
_refine_diff_density_max 0.917
_refine_diff_density_min -0.624
_refine_diff_density_rms 0.089
_refine_ls_extinction_method none
_refine_ls_goodness_of_fit_ref 1.019
_refine_ls_hydrogen_treatment mixed
_refine_ls_matrix_type full
_refine_ls_number_parameters 893
_refine_ls_number_reflns 20369
_refine_ls_number_restraints 313
_refine_ls_restrained_S_all 1.013
_refine_ls_R_factor_all 0.0418
_refine_ls_R_factor_gt 0.0295
_refine_ls_shift/su_max 0.005
_refine_ls_shift/su_mean 0.000
_refine_ls_structure_factor_coef Fsqd
_refine_ls_weighting_details 'w=1/[\s^2^(Fo^2^)+(0.0263P)^2^+1.9346P] where P=(Fo^2^+2Fc^2^)/3'
_refine_ls_weighting_scheme calc
_refine_ls_wR_factor_gt 0.0605
_refine_ls_wR_factor_ref 0.0637
_reflns_Friedel_coverage 0.000
_reflns_number_gt 17030
_reflns_number_total 20369
_reflns_threshold_expression 'I > 2\s(I)'
_cod_data_source_file d4sc03005b2.cif
_cod_data_source_block ccapg114
_cod_depositor_comments 'Adding full bibliography for 1572261--1572275.cif.'
_cod_database_code 1572275
_shelx_shelxl_version_number 2019/3
_chemical_oxdiff_formula 'C86 H116 I Yb N2'
_shelx_space_group_comment
;
The symmetry employed for this shelxl refinement is uniquely defined
by the following loop, which should always be used as a source of
symmetry information in preference to the above space-group names.
They are only intended as comments.
;
_shelx_estimated_absorpt_t_max 0.871
_shelx_estimated_absorpt_t_min 0.630
_olex2_refinement_description
;
1. Fixed Uiso
 At 1.2 times of:
  All C(H) groups, All N(H) groups
 At 1.5 times of:
  All C(H,H,H) groups
2. Restrained distances
 C81A-C80A
 1.54 with sigma of 0.02
 N1-H1 \\sim N2-H2
 with sigma of 0.02
 C82A-C80A \\sim C80A-C86A
 with sigma of 0.02
3. Restrained planarity
 C81A, C80A, C82A, C86A, C83A, C85A, C84A
 with sigma of 0.01
4. Uiso/Uaniso restraints and constraints
C80 \\sim C81 \\sim C82 \\sim C83 \\sim C84 \\sim C85 \\sim C86: within 2A with
sigma of 0.02 and sigma for terminal atoms of 0.04 within 2A
C81A \\sim C86A \\sim C82A \\sim C80A \\sim C85A \\sim C83A \\sim C84A \\sim
C86 \\sim C80 \\sim C81 \\sim C82 \\sim C83 \\sim C85 \\sim C84: within 2A with
sigma of 0.02 and sigma for terminal atoms of 0.04 within 2A
5. Rigid body (RIGU) restrains
 C80, C81, C82, C83, C84, C85, C86
 with sigma for 1-2 distances of 0.002 and sigma for 1-3 distances of 0.002
 C86, C80, C81, C82, C83, C85, C84, C86A, C81A, C82A, C80A, C85A, C83A, C84A
 with sigma for 1-2 distances of 0.002 and sigma for 1-3 distances of 0.002
6. Others
 Sof(C81A)=Sof(C86A)=Sof(H86A)=Sof(C85A)=Sof(H85A)=Sof(C84A)=Sof(H84A)=
 Sof(C83A)=Sof(H83A)=Sof(C82A)=Sof(H82A)=Sof(C80A)=Sof(H80D)=Sof(H80E)=
 Sof(H80F)=1-FVAR(1)
 Sof(C80)=Sof(H80A)=Sof(H80B)=Sof(H80C)=Sof(C81)=Sof(C82)=Sof(H82)=Sof(C83)=
 Sof(H83)=Sof(C84)=Sof(H84)=Sof(C85)=Sof(H85)=Sof(C86)=Sof(H86)=FVAR(1)
7.a Ternary CH refined with riding coordinates:
 C13(H13), C16(H16), C19(H19), C28(H28), C31(H31), C34(H34), C49(H49),
 C52(H52), C55(H55), C64(H64), C67(H67), C70(H70)
7.b Me refined with riding coordinates:
 C73(H73A,H73B,H73C), C80(H80A,H80B,H80C), C80A(H80D,H80E,H80F)
7.c Aromatic/amide H refined with riding coordinates:
 C3(H3), C4(H4), C5(H5), C9(H9), C11(H11), C24(H24), C26(H26), C39(H39),
 C40(H40), C41(H41), C45(H45), C47(H47), C60(H60), C62(H62), C75(H75), C76(H76),
  C77(H77), C78(H78), C79(H79), C82(H82), C83(H83), C84(H84), C85(H85),
 C86(H86), C86A(H86A), C85A(H85A), C84A(H84A), C83A(H83A), C82A(H82A)
7.d Fitted hexagon refined as free rotating group:
 C81A(C86A,C85A,C84A,C83A,C82A)
7.e Idealised Me refined as rotating group:
 C14(H14A,H14B,H14C), C15(H15A,H15B,H15C), C17(H17A,H17B,H17C), C18(H18A,H18B,
 H18C), C20(H20A,H20B,H20C), C21(H21A,H21B,H21C), C29(H29A,H29B,H29C), C30(H30A,
 H30B,H30C), C32(H32A,H32B,H32C), C33(H33A,H33B,H33C), C35(H35A,H35B,H35C),
 C36(H36A,H36B,H36C), C50(H50A,H50B,H50C), C51(H51A,H51B,H51C), C53(H53A,H53B,
 H53C), C54(H54A,H54B,H54C), C56(H56A,H56B,H56C), C57(H57A,H57B,H57C), C65(H65A,
 H65B,H65C), C66(H66A,H66B,H66C), C68(H68A,H68B,H68C), C69(H69A,H69B,H69C),
 C71(H71A,H71B,H71C), C72(H72A,H72B,H72C)
;
_olex2_submission_special_instructions 'No special instructions were received'
_oxdiff_exptl_absorpt_empirical_details
;
Empirical correction (ABSPACK) includes:
- Absorption correction using spherical harmonics
- Frame scaling
;
_oxdiff_exptl_absorpt_empirical_full_max 1.461
_oxdiff_exptl_absorpt_empirical_full_min 0.692

loop_
_space_group_symop_operation_xyz
'x, y, z'
'-x, -y, -z'

loop_
_atom_site_label
_atom_site_type_symbol
_atom_site_fract_x
_atom_site_fract_y
_atom_site_fract_z
_atom_site_U_iso_or_equiv
_atom_site_adp_type
_atom_site_occupancy
_atom_site_site_symmetry_order
_atom_site_calc_flag
_atom_site_refinement_flags_posn
_atom_site_refinement_flags_adp
_atom_site_refinement_flags_occupancy
_atom_site_disorder_assembly
_atom_site_disorder_group
I1 I 0.03051(2) 0.72763(2) 0.05409(2) 0.02402(4) Uani 1 1 d . . . . .
Yb1 Yb 0.20805(2) 0.71183(2) 0.18462(2) 0.01343(3) Uani 1 1 d . . . . .
N1 N 0.32591(13) 0.80994(12) 0.17739(10) 0.0155(3) Uani 1 1 d D . . . .
H1 H 0.3117(19) 0.8627(14) 0.1785(14) 0.019 Uiso 1 1 d D U . . .
N2 N 0.14157(14) 0.67669(12) 0.26904(10) 0.0165(4) Uani 1 1 d D . . . .
H2 H 0.1290(19) 0.6226(14) 0.2618(14) 0.020 Uiso 1 1 d D U . . .
C1 C 0.42260(15) 0.80153(13) 0.17133(11) 0.0134(4) Uani 1 1 d . . . . .
C2 C 0.45969(15) 0.71553(13) 0.17603(11) 0.0147(4) Uani 1 1 d . . . . .
C3 C 0.55635(16) 0.69978(14) 0.17334(12) 0.0177(4) Uani 1 1 d . . . . .
H3 H 0.580255 0.641648 0.178648 0.021 Uiso 1 1 calc R U . . .
C4 C 0.61784(17) 0.76932(15) 0.16285(13) 0.0202(4) Uani 1 1 d . . . . .
H4 H 0.684663 0.759657 0.161817 0.024 Uiso 1 1 calc R U . . .
C5 C 0.58027(16) 0.85299(14) 0.15393(12) 0.0188(4) Uani 1 1 d . . . . .
H5 H 0.621897 0.899979 0.145133 0.023 Uiso 1 1 calc R U . . .
C6 C 0.48419(16) 0.87165(13) 0.15722(11) 0.0151(4) Uani 1 1 d . . . . .
C7 C 0.38484(15) 0.64265(13) 0.17765(11) 0.0133(4) Uani 1 1 d . . . . .
C8 C 0.37767(16) 0.61163(13) 0.24510(12) 0.0156(4) Uani 1 1 d . . . . .
C9 C 0.29632(16) 0.55264(13) 0.24275(12) 0.0159(4) Uani 1 1 d . . . . .
H9 H 0.292076 0.531116 0.288002 0.019 Uiso 1 1 calc R U . . .
C10 C 0.22100(15) 0.52429(13) 0.17593(12) 0.0149(4) Uani 1 1 d . . . . .
C11 C 0.23171(16) 0.55287(14) 0.10965(12) 0.0167(4) Uani 1 1 d . . . . .
H11 H 0.181795 0.533192 0.063742 0.020 Uiso 1 1 calc R U . . .
C12 C 0.31405(16) 0.60971(13) 0.10916(12) 0.0150(4) Uani 1 1 d . . . . .
C13 C 0.45973(17) 0.64038(15) 0.31822(12) 0.0202(4) Uani 1 1 d . . . . .
H13 H 0.484153 0.702039 0.312764 0.024 Uiso 1 1 calc R U . . .
C14 C 0.4222(2) 0.63975(17) 0.38399(13) 0.0275(5) Uani 1 1 d . . . . .
H14A H 0.357188 0.669709 0.370734 0.041 Uiso 1 1 calc R U . . .
H14B H 0.474003 0.670416 0.426506 0.041 Uiso 1 1 calc R U . . .
H14C H 0.411348 0.578725 0.397027 0.041 Uiso 1 1 calc R U . . .
C15 C 0.55183(19) 0.58129(18) 0.33386(15) 0.0326(6) Uani 1 1 d . . . . .
H15A H 0.530417 0.520651 0.341016 0.049 Uiso 1 1 calc R U . . .
H15B H 0.607479 0.602765 0.378797 0.049 Uiso 1 1 calc R U . . .
H15C H 0.576352 0.582738 0.291764 0.049 Uiso 1 1 calc R U . . .
C16 C 0.13534(16) 0.45857(14) 0.17687(12) 0.0180(4) Uani 1 1 d . . . . .
H16 H 0.116933 0.472702 0.221456 0.022 Uiso 1 1 calc R U . . .
C17 C 0.03806(19) 0.46156(17) 0.10943(14) 0.0297(6) Uani 1 1 d . . . . .
H17A H 0.016004 0.522298 0.101955 0.045 Uiso 1 1 calc R U . . .
H17B H -0.016466 0.423771 0.117066 0.045 Uiso 1 1 calc R U . . .
H17C H 0.051665 0.440551 0.065591 0.045 Uiso 1 1 calc R U . . .
C18 C 0.1765(2) 0.36637(16) 0.18630(18) 0.0353(6) Uani 1 1 d . . . . .
H18A H 0.195549 0.350760 0.143405 0.053 Uiso 1 1 calc R U . . .
H18B H 0.123119 0.323980 0.189972 0.053 Uiso 1 1 calc R U . . .
H18C H 0.237300 0.365039 0.231599 0.053 Uiso 1 1 calc R U . . .
C19 C 0.33246(17) 0.62785(14) 0.03705(12) 0.0186(4) Uani 1 1 d . . . . .
H19 H 0.380765 0.680891 0.045289 0.022 Uiso 1 1 calc R U . . .
C20 C 0.2370(2) 0.6450(2) -0.02891(14) 0.0331(6) Uani 1 1 d . . . . .
H20A H 0.190901 0.591950 -0.040707 0.050 Uiso 1 1 calc R U . . .
H20B H 0.256942 0.660013 -0.071764 0.050 Uiso 1 1 calc R U . . .
H20C H 0.201375 0.693978 -0.016942 0.050 Uiso 1 1 calc R U . . .
C21 C 0.3870(2) 0.54867(18) 0.02066(15) 0.0328(6) Uani 1 1 d . . . . .
H21A H 0.450476 0.540256 0.062697 0.049 Uiso 1 1 calc R U . . .
H21B H 0.403837 0.559622 -0.024131 0.049 Uiso 1 1 calc R U . . .
H21C H 0.341341 0.495597 0.012951 0.049 Uiso 1 1 calc R U . . .
C22 C 0.45043(16) 0.96468(13) 0.14050(12) 0.0149(4) Uani 1 1 d . . . . .
C23 C 0.50020(16) 1.03486(14) 0.19052(12) 0.0165(4) Uani 1 1 d . . . . .
C24 C 0.47812(17) 1.12106(14) 0.16836(12) 0.0187(4) Uani 1 1 d . . . . .
H24 H 0.511708 1.167919 0.202124 0.022 Uiso 1 1 calc R U . . .
C25 C 0.40930(17) 1.14155(14) 0.09921(12) 0.0181(4) Uani 1 1 d . . . . .
C26 C 0.35927(16) 1.07175(14) 0.05154(12) 0.0172(4) Uani 1 1 d . . . . .
H26 H 0.310736 1.084137 0.004224 0.021 Uiso 1 1 calc R U . . .
C27 C 0.37806(16) 0.98390(14) 0.07096(12) 0.0161(4) Uani 1 1 d . . . . .
C28 C 0.58091(17) 1.02012(15) 0.26642(12) 0.0202(4) Uani 1 1 d . . . . .
H28 H 0.576037 0.956491 0.278566 0.024 Uiso 1 1 calc R U . . .
C29 C 0.69032(19) 1.04197(19) 0.26617(15) 0.0327(6) Uani 1 1 d . . . . .
H29A H 0.703556 1.004562 0.229121 0.049 Uiso 1 1 calc R U . . .
H29B H 0.740701 1.031234 0.315353 0.049 Uiso 1 1 calc R U . . .
H29C H 0.696412 1.104049 0.253897 0.049 Uiso 1 1 calc R U . . .
C30 C 0.56456(19) 1.07561(16) 0.32797(13) 0.0255(5) Uani 1 1 d . . . . .
H30A H 0.578157 1.138111 0.320625 0.038 Uiso 1 1 calc R U . . .
H30B H 0.611831 1.057924 0.376354 0.038 Uiso 1 1 calc R U . . .
H30C H 0.493270 1.066227 0.326222 0.038 Uiso 1 1 calc R U . . .
C31 C 0.39540(18) 1.23789(14) 0.07799(13) 0.0227(5) Uani 1 1 d . . . . .
H31 H 0.402910 1.272326 0.124164 0.027 Uiso 1 1 calc R U . . .
C32 C 0.4817(2) 1.27120(18) 0.05086(18) 0.0380(7) Uani 1 1 d . . . . .
H32A H 0.548627 1.259858 0.088409 0.057 Uiso 1 1 calc R U . . .
H32B H 0.476741 1.334686 0.042383 0.057 Uiso 1 1 calc R U . . .
H32C H 0.475041 1.240428 0.004407 0.057 Uiso 1 1 calc R U . . .
C33 C 0.2913(2) 1.25702(16) 0.02129(15) 0.0307(6) Uani 1 1 d . . . . .
H33A H 0.283665 1.228108 -0.026121 0.046 Uiso 1 1 calc R U . . .
H33B H 0.286471 1.320798 0.014541 0.046 Uiso 1 1 calc R U . . .
H33C H 0.236516 1.234530 0.038787 0.046 Uiso 1 1 calc R U . . .
C34 C 0.32124(17) 0.91221(14) 0.01381(12) 0.0194(4) Uani 1 1 d . . . . .
H34 H 0.343932 0.853800 0.035811 0.023 Uiso 1 1 calc R U . . .
C35 C 0.3475(2) 0.92073(17) -0.05682(14) 0.0292(5) Uani 1 1 d . . . . .
H35A H 0.321580 0.975784 -0.081237 0.044 Uiso 1 1 calc R U . . .
H35B H 0.315217 0.870718 -0.090418 0.044 Uiso 1 1 calc R U . . .
H35C H 0.422411 0.921172 -0.044144 0.044 Uiso 1 1 calc R U . . .
C36 C 0.20418(18) 0.91427(16) -0.00462(14) 0.0269(5) Uani 1 1 d . . . . .
H36A H 0.188207 0.906967 0.040927 0.040 Uiso 1 1 calc R U . . .
H36B H 0.169599 0.866277 -0.039864 0.040 Uiso 1 1 calc R U . . .
H36C H 0.180058 0.970873 -0.026696 0.040 Uiso 1 1 calc R U . . .
C37 C 0.11932(15) 0.70081(14) 0.33111(11) 0.0146(4) Uani 1 1 d . . . . .
C38 C 0.13169(16) 0.78994(14) 0.35480(12) 0.0164(4) Uani 1 1 d . . . . .
C39 C 0.11638(19) 0.81343(15) 0.41969(13) 0.0230(5) Uani 1 1 d . . . . .
H39 H 0.128887 0.873152 0.436474 0.028 Uiso 1 1 calc R U . . .
C40 C 0.08327(19) 0.75216(16) 0.46088(13) 0.0255(5) Uani 1 1 d . . . . .
H40 H 0.073901 0.769252 0.505623 0.031 Uiso 1 1 calc R U . . .
C41 C 0.06407(18) 0.66508(15) 0.43523(12) 0.0216(5) Uani 1 1 d . . . . .
H41 H 0.038603 0.623071 0.461924 0.026 Uiso 1 1 calc R U . . .
C42 C 0.08130(16) 0.63805(14) 0.37135(12) 0.0165(4) Uani 1 1 d . . . . .
C43 C 0.15356(16) 0.85994(13) 0.30649(11) 0.0152(4) Uani 1 1 d . . . . .
C44 C 0.25329(16) 0.89884(14) 0.32258(12) 0.0167(4) Uani 1 1 d . . . . .
C45 C 0.26777(17) 0.96635(14) 0.27746(12) 0.0188(4) Uani 1 1 d . . . . .
H45 H 0.335046 0.992578 0.288181 0.023 Uiso 1 1 calc R U . . .
C46 C 0.18782(16) 0.99657(14) 0.21763(12) 0.0173(4) Uani 1 1 d . . . . .
C47 C 0.08981(17) 0.95856(14) 0.20383(12) 0.0189(4) Uani 1 1 d . . . . .
H47 H 0.033962 0.979081 0.163533 0.023 Uiso 1 1 calc R U . . .
C48 C 0.07059(16) 0.89146(14) 0.24697(12) 0.0173(4) Uani 1 1 d . . . . .
C49 C 0.34283(17) 0.87228(16) 0.38954(12) 0.0213(5) Uani 1 1 d . . . . .
H49 H 0.325525 0.811859 0.403590 0.026 Uiso 1 1 calc R U . . .
C50 C 0.44441(17) 0.86895(16) 0.37489(14) 0.0252(5) Uani 1 1 d . . . . .
H50A H 0.432626 0.836894 0.328110 0.038 Uiso 1 1 calc R U . . .
H50B H 0.494754 0.838741 0.415572 0.038 Uiso 1 1 calc R U . . .
H50C H 0.470929 0.929096 0.371617 0.038 Uiso 1 1 calc R U . . .
C51 C 0.3590(2) 0.9344(2) 0.45607(14) 0.0346(6) Uani 1 1 d . . . . .
H51A H 0.375401 0.994379 0.443603 0.052 Uiso 1 1 calc R U . . .
H51B H 0.416044 0.914741 0.498819 0.052 Uiso 1 1 calc R U . . .
H51C H 0.295907 0.933768 0.468311 0.052 Uiso 1 1 calc R U . . .
C52 C 0.20918(18) 1.07025(15) 0.17034(13) 0.0227(5) Uani 1 1 d . . . . .
H52 H 0.262956 1.050092 0.150888 0.027 Uiso 1 1 calc R U . . .
C53 C 0.1156(2) 1.0915(2) 0.10400(16) 0.0398(7) Uani 1 1 d . . . . .
H53A H 0.087567 1.037773 0.074198 0.060 Uiso 1 1 calc R U . . .
H53B H 0.135737 1.135372 0.073663 0.060 Uiso 1 1 calc R U . . .
H53C H 0.062972 1.115230 0.121299 0.060 Uiso 1 1 calc R U . . .
C54 C 0.2536(2) 1.15346(16) 0.21811(16) 0.0333(6) Uani 1 1 d . . . . .
H54A H 0.201805 1.175997 0.236815 0.050 Uiso 1 1 calc R U . . .
H54B H 0.272484 1.198419 0.188044 0.050 Uiso 1 1 calc R U . . .
H54C H 0.314965 1.139148 0.260016 0.050 Uiso 1 1 calc R U . . .
C55 C -0.04058(17) 0.85857(16) 0.23268(14) 0.0246(5) Uani 1 1 d . . . . .
H55 H -0.040559 0.793964 0.242476 0.030 Uiso 1 1 calc R U . . .
C56 C -0.11373(18) 0.87213(19) 0.15408(14) 0.0313(6) Uani 1 1 d . . . . .
H56A H -0.122509 0.935314 0.145539 0.047 Uiso 1 1 calc R U . . .
H56B H -0.180732 0.842451 0.147364 0.047 Uiso 1 1 calc R U . . .
H56C H -0.085108 0.847375 0.118649 0.047 Uiso 1 1 calc R U . . .
C57 C -0.0830(2) 0.9042(3) 0.28605(17) 0.0503(9) Uani 1 1 d . . . . .
H57A H -0.037689 0.895095 0.337231 0.075 Uiso 1 1 calc R U . . .
H57B H -0.152307 0.879334 0.279011 0.075 Uiso 1 1 calc R U . . .
H57C H -0.086123 0.967450 0.276226 0.075 Uiso 1 1 calc R U . . .
C58 C 0.05516(16) 0.54369(14) 0.34489(12) 0.0170(4) Uani 1 1 d . . . . .
C59 C 0.11900(17) 0.47544(15) 0.38147(12) 0.0197(4) Uani 1 1 d . . . . .
C60 C 0.09024(19) 0.38869(16) 0.35756(13) 0.0241(5) Uani 1 1 d . . . . .
H60 H 0.133887 0.343431 0.382213 0.029 Uiso 1 1 calc R U . . .
C61 C 0.00082(18) 0.36562(15) 0.29946(13) 0.0216(5) Uani 1 1 d . . . . .
C62 C -0.06214(17) 0.43315(15) 0.26359(13) 0.0212(5) Uani 1 1 d . . . . .
H62 H -0.123851 0.418587 0.223269 0.025 Uiso 1 1 calc R U . . .
C63 C -0.03674(16) 0.52162(14) 0.28544(12) 0.0182(4) Uani 1 1 d . . . . .
C64 C 0.21570(18) 0.49429(16) 0.44876(13) 0.0252(5) Uani 1 1 d . . . . .
H64 H 0.235945 0.558377 0.449414 0.030 Uiso 1 1 calc R U . . .
C65 C 0.1930(2) 0.47481(19) 0.52011(14) 0.0321(6) Uani 1 1 d . . . . .
H65A H 0.134476 0.508356 0.520770 0.048 Uiso 1 1 calc R U . . .
H65B H 0.253812 0.491979 0.563319 0.048 Uiso 1 1 calc R U . . .
H65C H 0.176340 0.411662 0.521764 0.048 Uiso 1 1 calc R U . . .
C66 C 0.30721(19) 0.44113(17) 0.44778(15) 0.0295(5) Uani 1 1 d . . . . .
H66A H 0.294810 0.379160 0.457556 0.044 Uiso 1 1 calc R U . . .
H66B H 0.370443 0.464642 0.486130 0.044 Uiso 1 1 calc R U . . .
H66C H 0.314708 0.445712 0.399040 0.044 Uiso 1 1 calc R U . . .
C67 C -0.0272(2) 0.26824(16) 0.27991(14) 0.0274(5) Uani 1 1 d . . . . .
H67 H 0.038876 0.238901 0.287511 0.033 Uiso 1 1 calc R U . . .
C68 C -0.0735(2) 0.22721(18) 0.33443(16) 0.0367(6) Uani 1 1 d . . . . .
H68A H -0.025080 0.236845 0.385216 0.055 Uiso 1 1 calc R U . . .
H68B H -0.086839 0.163793 0.323867 0.055 Uiso 1 1 calc R U . . .
H68C H -0.138350 0.254683 0.329170 0.055 Uiso 1 1 calc R U . . .
C69 C -0.0959(2) 0.24817(18) 0.20099(16) 0.0392(7) Uani 1 1 d . . . . .
H69A H -0.163354 0.272654 0.192079 0.059 Uiso 1 1 calc R U . . .
H69B H -0.104501 0.184188 0.192548 0.059 Uiso 1 1 calc R U . . .
H69C H -0.064478 0.274602 0.167003 0.059 Uiso 1 1 calc R U . . .
C70 C -0.11046(17) 0.59307(15) 0.24850(13) 0.0208(5) Uani 1 1 d . . . . .
H70 H -0.067953 0.648744 0.251045 0.025 Uiso 1 1 calc R U . . .
C71 C -0.1814(2) 0.6092(2) 0.29262(15) 0.0360(6) Uani 1 1 d . . . . .
H71A H -0.225408 0.556154 0.290255 0.054 Uiso 1 1 calc R U . . .
H71B H -0.224614 0.658655 0.271407 0.054 Uiso 1 1 calc R U . . .
H71C H -0.139653 0.623200 0.344469 0.054 Uiso 1 1 calc R U . . .
C72 C -0.1745(2) 0.57473(19) 0.16730(14) 0.0340(6) Uani 1 1 d . . . . .
H72A H -0.128720 0.563080 0.139583 0.051 Uiso 1 1 calc R U . . .
H72B H -0.214611 0.626065 0.146753 0.051 Uiso 1 1 calc R U . . .
H72C H -0.221459 0.523236 0.163267 0.051 Uiso 1 1 calc R U . . .
C73 C 0.2766(3) 0.1985(2) 0.61721(18) 0.0531(8) Uani 1 1 d . . . . .
H73A H 0.236059 0.176817 0.647051 0.080 Uiso 1 1 calc R U . . .
H73B H 0.347699 0.180394 0.639508 0.080 Uiso 1 1 calc R U . . .
H73C H 0.276196 0.262935 0.615573 0.080 Uiso 1 1 calc R U . . .
C74 C 0.2303(2) 0.16055(18) 0.53972(16) 0.0364(6) Uani 1 1 d . . . . .
C75 C 0.1435(2) 0.1035(2) 0.51981(18) 0.0434(7) Uani 1 1 d . . . . .
H75 H 0.112554 0.088568 0.555535 0.052 Uiso 1 1 calc R U . . .
C76 C 0.1013(3) 0.0680(2) 0.44830(19) 0.0472(8) Uani 1 1 d . . . . .
H76 H 0.041422 0.029601 0.435343 0.057 Uiso 1 1 calc R U . . .
C77 C 0.1458(3) 0.0884(2) 0.39623(18) 0.0466(8) Uani 1 1 d . . . . .
H77 H 0.117518 0.063708 0.347460 0.056 Uiso 1 1 calc R U . . .
C78 C 0.2319(3) 0.1449(2) 0.41554(18) 0.0464(8) Uani 1 1 d . . . . .
H78 H 0.263090 0.159242 0.379877 0.056 Uiso 1 1 calc R U . . .
C79 C 0.2731(2) 0.18087(19) 0.48646(17) 0.0380(6) Uani 1 1 d . . . . .
H79 H 0.332019 0.220307 0.498731 0.046 Uiso 1 1 calc R U . . .
C80 C 0.6372(4) 1.3715(3) 0.2505(3) 0.0694(15) Uani 0.883(4) 1 d . U P A 1
H80A H 0.712718 1.374784 0.268910 0.104 Uiso 0.883(4) 1 calc R U P A 1
H80B H 0.611629 1.329543 0.208545 0.104 Uiso 0.883(4) 1 calc R U P A 1
H80C H 0.611634 1.429827 0.234343 0.104 Uiso 0.883(4) 1 calc R U P A 1
C81 C 0.5997(3) 1.3413(2) 0.3115(2) 0.0423(8) Uani 0.883(4) 1 d . U P A 1
C82 C 0.4944(3) 1.3314(2) 0.2987(2) 0.0396(8) Uani 0.883(4) 1 d . U P A 1
H82 H 0.446324 1.345810 0.251774 0.048 Uiso 0.883(4) 1 calc R U P A 1
C83 C 0.4593(3) 1.3011(2) 0.3535(2) 0.0431(8) Uani 0.883(4) 1 d . U P A 1
H83 H 0.387277 1.294631 0.343795 0.052 Uiso 0.883(4) 1 calc R U P A 1
C84 C 0.5262(3) 1.2802(3) 0.4210(2) 0.0465(10) Uani 0.883(4) 1 d . U P A 1
H84 H 0.501069 1.258381 0.458095 0.056 Uiso 0.883(4) 1 calc R U P A 1
C85 C 0.6316(3) 1.2908(3) 0.4357(2) 0.0474(9) Uani 0.883(4) 1 d . U P A 1
H85 H 0.678935 1.277114 0.483121 0.057 Uiso 0.883(4) 1 calc R U P A 1
C86 C 0.6665(3) 1.3208(2) 0.3819(2) 0.0436(8) Uani 0.883(4) 1 d . U P A 1
H86 H 0.738684 1.328077 0.392511 0.052 Uiso 0.883(4) 1 calc R U P A 1
C81A C 0.5678(13) 1.3324(10) 0.3520(9) 0.053(3) Uani 0.117(4) 1 d DG U P A 2
C86A C 0.6620(11) 1.3462(12) 0.3421(10) 0.045(4) Uani 0.117(4) 1 d DG U P A 2
H86A H 0.723859 1.331396 0.380137 0.054 Uiso 0.117(4) 1 calc R U P A 2
C85A C 0.6658(12) 1.3816(13) 0.2764(11) 0.046(4) Uani 0.117(4) 1 d G U P A 2
H85A H 0.730248 1.390975 0.269614 0.056 Uiso 0.117(4) 1 calc R U P A 2
C84A C 0.5754(15) 1.4032(11) 0.2207(9) 0.045(4) Uani 0.117(4) 1 d G U P A 2
H84A H 0.577958 1.427375 0.175800 0.054 Uiso 0.117(4) 1 calc R U P A 2
C83A C 0.4811(12) 1.3894(12) 0.2306(10) 0.054(4) Uani 0.117(4) 1 d G U P A 2
H83A H 0.419279 1.404198 0.192509 0.064 Uiso 0.117(4) 1 calc R U P A 2
C82A C 0.4773(11) 1.3540(13) 0.2962(11) 0.051(4) Uani 0.117(4) 1 d DG U P A 2
H82A H 0.412888 1.344618 0.303032 0.061 Uiso 0.117(4) 1 calc R U P A 2
C80A C 0.564(2) 1.2934(17) 0.4243(13) 0.050(6) Uani 0.117(4) 1 d D U P A 2
H80D H 0.491721 1.288099 0.422168 0.075 Uiso 0.117(4) 1 calc R U P A 2
H80E H 0.592451 1.234984 0.430938 0.075 Uiso 0.117(4) 1 calc R U P A 2
H80F H 0.603660 1.332128 0.466210 0.075 Uiso 0.117(4) 1 calc R U P A 2

loop_
_atom_site_aniso_label
_atom_site_aniso_U_11
_atom_site_aniso_U_22
_atom_site_aniso_U_33
_atom_site_aniso_U_23
_atom_site_aniso_U_13
_atom_site_aniso_U_12
I1 0.01928(7) 0.02720(9) 0.02102(8) 0.00126(6) 0.00078(6) 0.00458(6)
Yb1 0.01278(4) 0.01352(5) 0.01452(5) 0.00120(3) 0.00546(3) 0.00000(3)
N1 0.0169(9) 0.0123(9) 0.0177(9) -0.0011(7) 0.0064(7) 0.0022(7)
N2 0.0206(9) 0.0140(9) 0.0168(9) -0.0007(7) 0.0090(7) -0.0006(7)
C1 0.0127(9) 0.0154(10) 0.0109(9) 0.0003(7) 0.0025(7) 0.0002(7)
C2 0.0139(9) 0.0133(10) 0.0157(10) 0.0006(8) 0.0038(8) -0.0020(8)
C3 0.0159(10) 0.0148(10) 0.0207(11) 0.0011(8) 0.0038(8) 0.0026(8)
C4 0.0147(10) 0.0212(11) 0.0265(12) 0.0005(9) 0.0093(9) 0.0007(8)
C5 0.0169(10) 0.0171(11) 0.0225(11) 0.0020(8) 0.0073(9) -0.0038(8)
C6 0.0161(10) 0.0136(10) 0.0138(10) -0.0003(8) 0.0033(8) -0.0010(8)
C7 0.0136(9) 0.0100(9) 0.0172(10) 0.0002(7) 0.0062(8) 0.0025(7)
C8 0.0172(10) 0.0110(10) 0.0176(10) 0.0005(8) 0.0045(8) 0.0035(8)
C9 0.0181(10) 0.0139(10) 0.0165(10) 0.0032(8) 0.0066(8) 0.0028(8)
C10 0.0149(9) 0.0104(10) 0.0212(11) 0.0008(8) 0.0082(8) 0.0021(7)
C11 0.0164(10) 0.0157(10) 0.0175(10) -0.0030(8) 0.0053(8) 0.0009(8)
C12 0.0161(10) 0.0120(10) 0.0178(10) 0.0004(8) 0.0069(8) 0.0022(8)
C13 0.0213(11) 0.0172(11) 0.0187(11) 0.0029(8) 0.0029(9) -0.0022(9)
C14 0.0324(13) 0.0272(13) 0.0189(12) -0.0020(9) 0.0047(10) -0.0062(10)
C15 0.0233(12) 0.0381(15) 0.0292(14) 0.0071(11) -0.0008(10) 0.0066(11)
C16 0.0178(10) 0.0160(11) 0.0216(11) 0.0005(8) 0.0091(9) -0.0026(8)
C17 0.0225(12) 0.0299(14) 0.0320(14) 0.0041(11) 0.0046(10) -0.0105(10)
C18 0.0301(13) 0.0153(12) 0.0614(19) 0.0049(12) 0.0176(13) -0.0016(10)
C19 0.0214(11) 0.0175(11) 0.0189(11) -0.0019(8) 0.0099(9) -0.0033(8)
C20 0.0275(13) 0.0533(18) 0.0193(12) 0.0068(11) 0.0088(10) 0.0045(12)
C21 0.0412(15) 0.0325(14) 0.0341(14) -0.0015(11) 0.0246(12) 0.0057(12)
C22 0.0155(9) 0.0129(10) 0.0180(10) 0.0006(8) 0.0080(8) -0.0011(8)
C23 0.0156(10) 0.0171(11) 0.0178(10) -0.0015(8) 0.0076(8) -0.0018(8)
C24 0.0195(10) 0.0158(11) 0.0214(11) -0.0048(8) 0.0086(9) -0.0038(8)
C25 0.0201(10) 0.0120(10) 0.0242(11) 0.0011(8) 0.0104(9) -0.0003(8)
C26 0.0172(10) 0.0168(11) 0.0172(10) 0.0023(8) 0.0056(8) -0.0003(8)
C27 0.0158(10) 0.0154(10) 0.0184(10) 0.0004(8) 0.0078(8) -0.0019(8)
C28 0.0210(11) 0.0195(11) 0.0181(11) -0.0011(8) 0.0044(9) -0.0006(9)
C29 0.0210(12) 0.0417(16) 0.0301(14) -0.0031(11) 0.0024(10) 0.0002(11)
C30 0.0284(12) 0.0248(13) 0.0207(12) -0.0022(9) 0.0060(10) -0.0035(10)
C31 0.0281(12) 0.0129(11) 0.0258(12) 0.0010(9) 0.0079(10) -0.0011(9)
C32 0.0347(15) 0.0243(14) 0.0555(19) 0.0151(12) 0.0168(13) -0.0029(11)
C33 0.0329(13) 0.0188(12) 0.0366(15) 0.0066(10) 0.0073(11) 0.0023(10)
C34 0.0216(11) 0.0141(11) 0.0188(11) 0.0014(8) 0.0024(9) -0.0014(8)
C35 0.0372(14) 0.0264(13) 0.0252(13) -0.0079(10) 0.0133(11) -0.0059(11)
C36 0.0223(12) 0.0249(13) 0.0276(13) -0.0002(10) 0.0021(10) -0.0076(9)
C37 0.0117(9) 0.0175(10) 0.0141(10) 0.0020(8) 0.0036(8) 0.0027(8)
C38 0.0151(10) 0.0175(11) 0.0164(10) 0.0023(8) 0.0050(8) 0.0018(8)
C39 0.0303(12) 0.0173(11) 0.0219(11) -0.0018(9) 0.0099(10) 0.0003(9)
C40 0.0361(13) 0.0264(13) 0.0177(11) -0.0011(9) 0.0140(10) 0.0017(10)
C41 0.0241(11) 0.0240(12) 0.0197(11) 0.0052(9) 0.0110(9) 0.0021(9)
C42 0.0163(10) 0.0159(10) 0.0168(10) 0.0027(8) 0.0049(8) 0.0016(8)
C43 0.0179(10) 0.0126(10) 0.0163(10) -0.0008(8) 0.0075(8) 0.0014(8)
C44 0.0176(10) 0.0142(10) 0.0186(10) -0.0024(8) 0.0064(8) 0.0016(8)
C45 0.0159(10) 0.0182(11) 0.0233(11) -0.0008(8) 0.0083(9) -0.0004(8)
C46 0.0191(10) 0.0144(10) 0.0218(11) 0.0006(8) 0.0110(9) 0.0038(8)
C47 0.0189(10) 0.0176(11) 0.0190(11) 0.0023(8) 0.0050(8) 0.0029(8)
C48 0.0171(10) 0.0155(10) 0.0190(11) -0.0014(8) 0.0061(8) -0.0008(8)
C49 0.0176(10) 0.0232(12) 0.0203(11) 0.0037(9) 0.0029(9) 0.0027(9)
C50 0.0184(11) 0.0264(13) 0.0284(13) 0.0062(10) 0.0046(9) 0.0033(9)
C51 0.0278(13) 0.0494(17) 0.0209(12) -0.0049(11) 0.0010(10) 0.0030(12)
C52 0.0236(11) 0.0193(12) 0.0284(12) 0.0085(9) 0.0127(10) 0.0029(9)
C53 0.0287(14) 0.0489(18) 0.0420(16) 0.0295(14) 0.0121(12) 0.0043(12)
C54 0.0408(15) 0.0185(12) 0.0485(17) 0.0062(11) 0.0254(13) 0.0027(11)
C55 0.0159(10) 0.0228(12) 0.0328(13) 0.0077(10) 0.0058(9) -0.0018(9)
C56 0.0156(11) 0.0426(16) 0.0320(14) -0.0029(11) 0.0040(10) -0.0026(10)
C57 0.0218(13) 0.100(3) 0.0322(16) 0.0057(16) 0.0122(12) 0.0075(15)
C58 0.0196(10) 0.0166(11) 0.0165(10) 0.0021(8) 0.0087(8) -0.0006(8)
C59 0.0207(11) 0.0198(11) 0.0185(11) 0.0050(8) 0.0065(9) 0.0005(9)
C60 0.0283(12) 0.0207(12) 0.0228(12) 0.0072(9) 0.0077(10) 0.0036(9)
C61 0.0281(12) 0.0159(11) 0.0228(11) 0.0028(9) 0.0116(10) -0.0021(9)
C62 0.0211(11) 0.0228(12) 0.0202(11) 0.0011(9) 0.0086(9) -0.0041(9)
C63 0.0187(10) 0.0194(11) 0.0179(11) 0.0050(8) 0.0084(9) 0.0010(8)
C64 0.0248(12) 0.0220(12) 0.0245(12) 0.0061(9) 0.0031(10) 0.0010(9)
C65 0.0330(14) 0.0375(15) 0.0220(13) 0.0045(11) 0.0042(11) 0.0055(11)
C66 0.0250(12) 0.0288(14) 0.0315(14) 0.0100(10) 0.0054(10) 0.0033(10)
C67 0.0345(13) 0.0191(12) 0.0282(13) 0.0030(10) 0.0107(11) -0.0021(10)
C68 0.0481(17) 0.0241(14) 0.0429(16) 0.0037(11) 0.0229(14) -0.0067(12)
C69 0.0515(18) 0.0243(14) 0.0341(15) -0.0024(11) 0.0064(13) -0.0091(12)
C70 0.0182(10) 0.0195(11) 0.0223(11) 0.0022(9) 0.0039(9) 0.0015(9)
C71 0.0280(13) 0.0485(17) 0.0309(14) 0.0014(12) 0.0078(11) 0.0164(12)
C72 0.0362(14) 0.0364(15) 0.0252(13) 0.0024(11) 0.0038(11) 0.0135(12)
C73 0.060(2) 0.055(2) 0.0458(19) -0.0125(15) 0.0213(17) -0.0084(17)
C74 0.0411(16) 0.0308(15) 0.0395(16) -0.0009(12) 0.0166(13) 0.0031(12)
C75 0.0492(18) 0.0406(17) 0.0475(18) -0.0045(14) 0.0266(15) -0.0049(14)
C76 0.0437(17) 0.0373(17) 0.057(2) -0.0114(15) 0.0139(15) -0.0020(14)
C77 0.055(2) 0.0442(18) 0.0389(17) -0.0055(14) 0.0129(15) 0.0168(15)
C78 0.0531(19) 0.0499(19) 0.0449(18) 0.0119(15) 0.0258(16) 0.0197(16)
C79 0.0377(15) 0.0319(15) 0.0476(18) 0.0095(13) 0.0181(13) 0.0080(12)
C80 0.086(4) 0.059(3) 0.074(3) -0.013(2) 0.046(3) -0.030(3)
C81 0.0513(18) 0.0300(17) 0.0503(18) -0.0140(14) 0.0248(15) -0.0087(15)
C82 0.0428(17) 0.0293(19) 0.0439(18) -0.0110(14) 0.0116(15) -0.0011(14)
C83 0.0408(17) 0.043(2) 0.0480(18) -0.0161(14) 0.0190(14) -0.0017(14)
C84 0.054(2) 0.047(2) 0.0414(18) -0.0149(16) 0.0218(17) -0.0061(18)
C85 0.051(2) 0.048(2) 0.0376(18) -0.0151(15) 0.0079(15) -0.0017(17)
C86 0.0334(16) 0.037(2) 0.057(2) -0.0184(15) 0.0123(14) -0.0070(14)
C81A 0.051(5) 0.042(6) 0.059(5) -0.018(5) 0.011(5) 0.000(5)
C86A 0.046(6) 0.021(8) 0.060(7) -0.019(6) 0.008(6) 0.000(6)
C85A 0.053(7) 0.021(8) 0.063(8) -0.015(7) 0.016(6) 0.015(7)
C84A 0.053(7) 0.015(8) 0.063(8) -0.016(6) 0.013(6) 0.008(6)
C83A 0.052(6) 0.039(8) 0.062(7) -0.017(6) 0.009(6) 0.000(7)
C82A 0.047(6) 0.036(9) 0.062(6) -0.017(6) 0.009(5) -0.001(7)
C80A 0.038(12) 0.049(13) 0.054(8) -0.019(8) 0.006(8) 0.005(12)

loop_
_atom_type_symbol
_atom_type_description
_atom_type_scat_dispersion_real
_atom_type_scat_dispersion_imag
_atom_type_scat_source
C C 0.0033 0.0016 'International Tables Vol C Tables 4.2.6.8 and 6.1.1.4'
H H 0.0000 0.0000 'International Tables Vol C Tables 4.2.6.8 and 6.1.1.4'
I I -0.4742 1.8119 'International Tables Vol C Tables 4.2.6.8 and 6.1.1.4'
N N 0.0061 0.0033 'International Tables Vol C Tables 4.2.6.8 and 6.1.1.4'
Yb Yb -0.3850 5.5486 'International Tables Vol C Tables 4.2.6.8 and 6.1.1.4'

loop_
_geom_angle_atom_site_label_1
_geom_angle_atom_site_label_2
_geom_angle_atom_site_label_3
_geom_angle
_geom_angle_site_symmetry_1
_geom_angle_site_symmetry_3
_geom_angle_publ_flag
I1 Yb1 H1 99.6(5) . . ?
I1 Yb1 H2 99.6(6) . . ?
I1 Yb1 C10 97.19(4) . . ?
I1 Yb1 C11 83.05(4) . . ?
I1 Yb1 C12 93.45(4) . . ?
N1 Yb1 I1 107.06(5) . . ?
N1 Yb1 H1 16.3(5) . . ?
N1 Yb1 H2 149.6(6) . . ?
N1 Yb1 C7 65.04(6) . . ?
N1 Yb1 C8 82.38(6) . . ?
N1 Yb1 C9 111.31(6) . . ?
N1 Yb1 C10 125.11(6) . . ?
N1 Yb1 C11 107.10(6) . . ?
N1 Yb1 C12 79.14(6) . . ?
H1 Yb1 H2 144.7(7) . . ?
N2 Yb1 I1 103.04(5) . . ?
N2 Yb1 N1 134.96(7) . . ?
N2 Yb1 H1 126.5(5) . . ?
N2 Yb1 H2 19.0(5) . . ?
N2 Yb1 C7 123.44(6) . . ?
N2 Yb1 C8 93.89(6) . . ?
N2 Yb1 C9 74.95(6) . . ?
N2 Yb1 C10 82.33(6) . . ?
N2 Yb1 C11 109.15(6) . . ?
N2 Yb1 C12 131.67(6) . . ?
C7 Yb1 I1 121.14(4) . . ?
C7 Yb1 H1 81.3(5) . . ?
C7 Yb1 H2 112.8(5) . . ?
C7 Yb1 C8 29.76(6) . . ?
C7 Yb1 C9 51.58(6) . . ?
C7 Yb1 C10 60.25(6) . . ?
C7 Yb1 C11 50.76(6) . . ?
C7 Yb1 C12 28.95(6) . . ?
C8 Yb1 I1 142.08(4) . . ?
C8 Yb1 H1 96.9(5) . . ?
C8 Yb1 H2 85.6(6) . . ?
C8 Yb1 C9 28.99(6) . . ?
C8 Yb1 C10 51.39(6) . . ?
C8 Yb1 C11 59.27(6) . . ?
C8 Yb1 C12 51.39(6) . . ?
C9 Yb1 I1 125.46(4) . . ?
C9 Yb1 H1 125.8(5) . . ?
C9 Yb1 H2 61.4(5) . . ?
C9 Yb1 C10 28.42(6) . . ?
C9 Yb1 C11 49.67(6) . . ?
C9 Yb1 C12 58.82(6) . . ?
C10 Yb1 H1 141.4(5) . . ?
C10 Yb1 H2 63.9(5) . . ?
C10 Yb1 C11 28.12(6) . . ?
C10 Yb1 C12 50.38(6) . . ?
C11 Yb1 H1 121.4(5) . . ?
C11 Yb1 H2 90.2(5) . . ?
C12 Yb1 H1 94.0(5) . . ?
C12 Yb1 H2 114.1(5) . . ?
C12 Yb1 C11 28.08(6) . . ?
Yb1 N1 H1 116.0(17) . . ?
C1 N1 Yb1 132.20(14) . . ?
C1 N1 H1 111.8(17) . . ?
Yb1 N2 H2 102.5(17) . . ?
C37 N2 Yb1 148.89(15) . . ?
C37 N2 H2 108.3(17) . . ?
N1 C1 C2 117.16(18) . . ?
N1 C1 C6 125.13(19) . . ?
C2 C1 C6 117.63(18) . . ?
C1 C2 C7 115.53(17) . . ?
C3 C2 C1 122.09(19) . . ?
C3 C2 C7 122.20(19) . . ?
C2 C3 H3 120.2 . . ?
C4 C3 C2 119.7(2) . . ?
C4 C3 H3 120.2 . . ?
C3 C4 H4 120.5 . . ?
C5 C4 C3 118.9(2) . . ?
C5 C4 H4 120.5 . . ?
C4 C5 H5 118.4 . . ?
C4 C5 C6 123.13(19) . . ?
C6 C5 H5 118.4 . . ?
C1 C6 C22 124.58(18) . . ?
C5 C6 C1 118.38(19) . . ?
C5 C6 C22 116.91(18) . . ?
C2 C7 Yb1 109.69(13) . . ?
C8 C7 Yb1 75.49(11) . . ?
C8 C7 C2 121.77(18) . . ?
C12 C7 Yb1 80.80(12) . . ?
C12 C7 C2 118.03(18) . . ?
C12 C7 C8 119.98(18) . . ?
C7 C8 Yb1 74.76(11) . . ?
C7 C8 C13 119.80(19) . . ?
C9 C8 Yb1 77.68(12) . . ?
C9 C8 C7 118.98(19) . . ?
C9 C8 C13 121.20(19) . . ?
C13 C8 Yb1 119.65(14) . . ?
Yb1 C9 H9 120.7 . . ?
C8 C9 Yb1 73.33(12) . . ?
C8 C9 H9 119.0 . . ?
C8 C9 C10 122.03(19) . . ?
C10 C9 Yb1 78.01(12) . . ?
C10 C9 H9 119.0 . . ?
C9 C10 Yb1 73.57(12) . . ?
C9 C10 C11 118.13(19) . . ?
C9 C10 C16 119.59(18) . . ?
C11 C10 Yb1 76.96(12) . . ?
C11 C10 C16 122.11(19) . . ?
C16 C10 Yb1 123.62(13) . . ?
Yb1 C11 H11 121.6 . . ?
C10 C11 Yb1 74.92(12) . . ?
C10 C11 H11 119.1 . . ?
C10 C11 C12 121.8(2) . . ?
C12 C11 Yb1 75.53(12) . . ?
C12 C11 H11 119.1 . . ?
C7 C12 Yb1 70.25(11) . . ?
C7 C12 C19 120.76(18) . . ?
C11 C12 Yb1 76.40(12) . . ?
C11 C12 C7 118.74(19) . . ?
C11 C12 C19 120.22(19) . . ?
C19 C12 Yb1 129.47(13) . . ?
C8 C13 H13 107.8 . . ?
C8 C13 C14 114.15(19) . . ?
C8 C13 C15 109.14(19) . . ?
C14 C13 H13 107.8 . . ?
C14 C13 C15 109.83(19) . . ?
C15 C13 H13 107.8 . . ?
C13 C14 H14A 109.5 . . ?
C13 C14 H14B 109.5 . . ?
C13 C14 H14C 109.5 . . ?
H14A C14 H14B 109.5 . . ?
H14A C14 H14C 109.5 . . ?
H14B C14 H14C 109.5 . . ?
C13 C15 H15A 109.5 . . ?
C13 C15 H15B 109.5 . . ?
C13 C15 H15C 109.5 . . ?
H15A C15 H15B 109.5 . . ?
H15A C15 H15C 109.5 . . ?
H15B C15 H15C 109.5 . . ?
C10 C16 H16 107.6 . . ?
C10 C16 C18 108.87(18) . . ?
C17 C16 C10 114.16(18) . . ?
C17 C16 H16 107.6 . . ?
C17 C16 C18 110.7(2) . . ?
C18 C16 H16 107.6 . . ?
C16 C17 H17A 109.5 . . ?
C16 C17 H17B 109.5 . . ?
C16 C17 H17C 109.5 . . ?
H17A C17 H17B 109.5 . . ?
H17A C17 H17C 109.5 . . ?
H17B C17 H17C 109.5 . . ?
C16 C18 H18A 109.5 . . ?
C16 C18 H18B 109.5 . . ?
C16 C18 H18C 109.5 . . ?
H18A C18 H18B 109.5 . . ?
H18A C18 H18C 109.5 . . ?
H18B C18 H18C 109.5 . . ?
C12 C19 H19 107.9 . . ?
C12 C19 C21 107.14(18) . . ?
C20 C19 C12 115.36(18) . . ?
C20 C19 H19 107.9 . . ?
C20 C19 C21 110.3(2) . . ?
C21 C19 H19 107.9 . . ?
C19 C20 H20A 109.5 . . ?
C19 C20 H20B 109.5 . . ?
C19 C20 H20C 109.5 . . ?
H20A C20 H20B 109.5 . . ?
H20A C20 H20C 109.5 . . ?
H20B C20 H20C 109.5 . . ?
C19 C21 H21A 109.5 . . ?
C19 C21 H21B 109.5 . . ?
C19 C21 H21C 109.5 . . ?
H21A C21 H21B 109.5 . . ?
H21A C21 H21C 109.5 . . ?
H21B C21 H21C 109.5 . . ?
C23 C22 C6 120.49(19) . . ?
C27 C22 C6 119.91(18) . . ?
C27 C22 C23 119.13(19) . . ?
C22 C23 C28 122.61(19) . . ?
C24 C23 C22 118.9(2) . . ?
C24 C23 C28 118.47(19) . . ?
C23 C24 H24 118.5 . . ?
C25 C24 C23 122.9(2) . . ?
C25 C24 H24 118.5 . . ?
C24 C25 C26 117.39(19) . . ?
C24 C25 C31 119.2(2) . . ?
C26 C25 C31 123.4(2) . . ?
C25 C26 H26 118.9 . . ?
C25 C26 C27 122.1(2) . . ?
C27 C26 H26 118.9 . . ?
C22 C27 C34 122.44(19) . . ?
C26 C27 C22 119.50(19) . . ?
C26 C27 C34 118.02(19) . . ?
C23 C28 H28 108.3 . . ?
C23 C28 C29 111.12(19) . . ?
C23 C28 C30 112.45(19) . . ?
C29 C28 H28 108.3 . . ?
C30 C28 H28 108.3 . . ?
C30 C28 C29 108.37(19) . . ?
C28 C29 H29A 109.5 . . ?
C28 C29 H29B 109.5 . . ?
C28 C29 H29C 109.5 . . ?
H29A C29 H29B 109.5 . . ?
H29A C29 H29C 109.5 . . ?
H29B C29 H29C 109.5 . . ?
C28 C30 H30A 109.5 . . ?
C28 C30 H30B 109.5 . . ?
C28 C30 H30C 109.5 . . ?
H30A C30 H30B 109.5 . . ?
H30A C30 H30C 109.5 . . ?
H30B C30 H30C 109.5 . . ?
C25 C31 H31 107.2 . . ?
C25 C31 C32 109.80(19) . . ?
C32 C31 H31 107.2 . . ?
C33 C31 C25 114.88(19) . . ?
C33 C31 H31 107.2 . . ?
C33 C31 C32 110.1(2) . . ?
C31 C32 H32A 109.5 . . ?
C31 C32 H32B 109.5 . . ?
C31 C32 H32C 109.5 . . ?
H32A C32 H32B 109.5 . . ?
H32A C32 H32C 109.5 . . ?
H32B C32 H32C 109.5 . . ?
C31 C33 H33A 109.5 . . ?
C31 C33 H33B 109.5 . . ?
C31 C33 H33C 109.5 . . ?
H33A C33 H33B 109.5 . . ?
H33A C33 H33C 109.5 . . ?
H33B C33 H33C 109.5 . . ?
C27 C34 H34 108.0 . . ?
C27 C34 C35 111.39(18) . . ?
C27 C34 C36 110.97(19) . . ?
C35 C34 H34 108.0 . . ?
C35 C34 C36 110.28(19) . . ?
C36 C34 H34 108.0 . . ?
C34 C35 H35A 109.5 . . ?
C34 C35 H35B 109.5 . . ?
C34 C35 H35C 109.5 . . ?
H35A C35 H35B 109.5 . . ?
H35A C35 H35C 109.5 . . ?
H35B C35 H35C 109.5 . . ?
C34 C36 H36A 109.5 . . ?
C34 C36 H36B 109.5 . . ?
C34 C36 H36C 109.5 . . ?
H36A C36 H36B 109.5 . . ?
H36A C36 H36C 109.5 . . ?
H36B C36 H36C 109.5 . . ?
N2 C37 C38 119.92(18) . . ?
N2 C37 C42 121.67(19) . . ?
C38 C37 C42 118.39(19) . . ?
C37 C38 C43 119.77(18) . . ?
C39 C38 C37 120.05(19) . . ?
C39 C38 C43 120.02(19) . . ?
C38 C39 H39 119.1 . . ?
C38 C39 C40 121.8(2) . . ?
C40 C39 H39 119.1 . . ?
C39 C40 H40 120.7 . . ?
C39 C40 C41 118.6(2) . . ?
C41 C40 H40 120.7 . . ?
C40 C41 H41 119.2 . . ?
C40 C41 C42 121.6(2) . . ?
C42 C41 H41 119.2 . . ?
C37 C42 C58 121.57(18) . . ?
C41 C42 C37 119.4(2) . . ?
C41 C42 C58 118.97(19) . . ?
C44 C43 C38 121.33(19) . . ?
C44 C43 C48 119.61(19) . . ?
C48 C43 C38 118.91(18) . . ?
C43 C44 C49 121.41(19) . . ?
C45 C44 C43 118.6(2) . . ?
C45 C44 C49 119.91(19) . . ?
C44 C45 H45 118.7 . . ?
C46 C45 C44 122.6(2) . . ?
C46 C45 H45 118.7 . . ?
C45 C46 C47 117.76(19) . . ?
C45 C46 C52 119.89(19) . . ?
C47 C46 C52 122.3(2) . . ?
C46 C47 H47 118.9 . . ?
C46 C47 C48 122.2(2) . . ?
C48 C47 H47 118.9 . . ?
C43 C48 C55 121.52(19) . . ?
C47 C48 C43 119.16(19) . . ?
C47 C48 C55 119.15(19) . . ?
C44 C49 H49 107.7 . . ?
C44 C49 C50 113.44(19) . . ?
C44 C49 C51 111.28(19) . . ?
C50 C49 H49 107.7 . . ?
C50 C49 C51 108.7(2) . . ?
C51 C49 H49 107.7 . . ?
C49 C50 H50A 109.5 . . ?
C49 C50 H50B 109.5 . . ?
C49 C50 H50C 109.5 . . ?
H50A C50 H50B 109.5 . . ?
H50A C50 H50C 109.5 . . ?
H50B C50 H50C 109.5 . . ?
C49 C51 H51A 109.5 . . ?
C49 C51 H51B 109.5 . . ?
C49 C51 H51C 109.5 . . ?
H51A C51 H51B 109.5 . . ?
H51A C51 H51C 109.5 . . ?
H51B C51 H51C 109.5 . . ?
C46 C52 H52 107.5 . . ?
C46 C52 C54 110.4(2) . . ?
C53 C52 C46 113.54(19) . . ?
C53 C52 H52 107.5 . . ?
C53 C52 C54 110.3(2) . . ?
C54 C52 H52 107.5 . . ?
C52 C53 H53A 109.5 . . ?
C52 C53 H53B 109.5 . . ?
C52 C53 H53C 109.5 . . ?
H53A C53 H53B 109.5 . . ?
H53A C53 H53C 109.5 . . ?
H53B C53 H53C 109.5 . . ?
C52 C54 H54A 109.5 . . ?
C52 C54 H54B 109.5 . . ?
C52 C54 H54C 109.5 . . ?
H54A C54 H54B 109.5 . . ?
H54A C54 H54C 109.5 . . ?
H54B C54 H54C 109.5 . . ?
C48 C55 H55 108.0 . . ?
C56 C55 C48 114.36(19) . . ?
C56 C55 H55 108.0 . . ?
C56 C55 C57 108.1(2) . . ?
C57 C55 C48 110.2(2) . . ?
C57 C55 H55 108.0 . . ?
C55 C56 H56A 109.5 . . ?
C55 C56 H56B 109.5 . . ?
C55 C56 H56C 109.5 . . ?
H56A C56 H56B 109.5 . . ?
H56A C56 H56C 109.5 . . ?
H56B C56 H56C 109.5 . . ?
C55 C57 H57A 109.5 . . ?
C55 C57 H57B 109.5 . . ?
C55 C57 H57C 109.5 . . ?
H57A C57 H57B 109.5 . . ?
H57A C57 H57C 109.5 . . ?
H57B C57 H57C 109.5 . . ?
C59 C58 C42 120.87(19) . . ?
C63 C58 C42 120.04(19) . . ?
C63 C58 C59 119.0(2) . . ?
C58 C59 C64 121.6(2) . . ?
C60 C59 C58 119.3(2) . . ?
C60 C59 C64 119.0(2) . . ?
C59 C60 H60 118.7 . . ?
C61 C60 C59 122.6(2) . . ?
C61 C60 H60 118.7 . . ?
C60 C61 C62 117.9(2) . . ?
C60 C61 C67 118.8(2) . . ?
C62 C61 C67 123.2(2) . . ?
C61 C62 H62 119.1 . . ?
C61 C62 C63 121.8(2) . . ?
C63 C62 H62 119.1 . . ?
C58 C63 C70 120.1(2) . . ?
C62 C63 C58 119.3(2) . . ?
C62 C63 C70 120.5(2) . . ?
C59 C64 H64 108.2 . . ?
C59 C64 C65 109.9(2) . . ?
C59 C64 C66 113.1(2) . . ?
C65 C64 H64 108.2 . . ?
C65 C64 C66 109.27(19) . . ?
C66 C64 H64 108.2 . . ?
C64 C65 H65A 109.5 . . ?
C64 C65 H65B 109.5 . . ?
C64 C65 H65C 109.5 . . ?
H65A C65 H65B 109.5 . . ?
H65A C65 H65C 109.5 . . ?
H65B C65 H65C 109.5 . . ?
C64 C66 H66A 109.5 . . ?
C64 C66 H66B 109.5 . . ?
C64 C66 H66C 109.5 . . ?
H66A C66 H66B 109.5 . . ?
H66A C66 H66C 109.5 . . ?
H66B C66 H66C 109.5 . . ?
C61 C67 H67 106.8 . . ?
C61 C67 C68 109.7(2) . . ?
C68 C67 H67 106.8 . . ?
C69 C67 C61 115.4(2) . . ?
C69 C67 H67 106.8 . . ?
C69 C67 C68 110.8(2) . . ?
C67 C68 H68A 109.5 . . ?
C67 C68 H68B 109.5 . . ?
C67 C68 H68C 109.5 . . ?
H68A C68 H68B 109.5 . . ?
H68A C68 H68C 109.5 . . ?
H68B C68 H68C 109.5 . . ?
C67 C69 H69A 109.5 . . ?
C67 C69 H69B 109.5 . . ?
C67 C69 H69C 109.5 . . ?
H69A C69 H69B 109.5 . . ?
H69A C69 H69C 109.5 . . ?
H69B C69 H69C 109.5 . . ?
C63 C70 H70 107.4 . . ?
C63 C70 C71 109.54(19) . . ?
C71 C70 H70 107.4 . . ?
C72 C70 C63 114.9(2) . . ?
C72 C70 H70 107.4 . . ?
C72 C70 C71 109.9(2) . . ?
C70 C71 H71A 109.5 . . ?
C70 C71 H71B 109.5 . . ?
C70 C71 H71C 109.5 . . ?
H71A C71 H71B 109.5 . . ?
H71A C71 H71C 109.5 . . ?
H71B C71 H71C 109.5 . . ?
C70 C72 H72A 109.5 . . ?
C70 C72 H72B 109.5 . . ?
C70 C72 H72C 109.5 . . ?
H72A C72 H72B 109.5 . . ?
H72A C72 H72C 109.5 . . ?
H72B C72 H72C 109.5 . . ?
H73A C73 H73B 109.5 . . ?
H73A C73 H73C 109.5 . . ?
H73B C73 H73C 109.5 . . ?
C74 C73 H73A 109.5 . . ?
C74 C73 H73B 109.5 . . ?
C74 C73 H73C 109.5 . . ?
C75 C74 C73 120.9(3) . . ?
C79 C74 C73 121.0(3) . . ?
C79 C74 C75 118.0(3) . . ?
C74 C75 H75 119.6 . . ?
C74 C75 C76 120.8(3) . . ?
C76 C75 H75 119.6 . . ?
C75 C76 H76 119.9 . . ?
C77 C76 C75 120.2(3) . . ?
C77 C76 H76 119.9 . . ?
C76 C77 H77 120.4 . . ?
C76 C77 C78 119.3(3) . . ?
C78 C77 H77 120.4 . . ?
C77 C78 H78 119.8 . . ?
C77 C78 C79 120.4(3) . . ?
C79 C78 H78 119.8 . . ?
C74 C79 C78 121.2(3) . . ?
C74 C79 H79 119.4 . . ?
C78 C79 H79 119.4 . . ?
H80A C80 H80B 109.5 . . ?
H80A C80 H80C 109.5 . . ?
H80B C80 H80C 109.5 . . ?
C81 C80 H80A 109.5 . . ?
C81 C80 H80B 109.5 . . ?
C81 C80 H80C 109.5 . . ?
C82 C81 C80 120.2(4) . . ?
C82 C81 C86 117.1(3) . . ?
C86 C81 C80 122.7(4) . . ?
C81 C82 H82 119.7 . . ?
C83 C82 C81 120.6(4) . . ?
C83 C82 H82 119.7 . . ?
C82 C83 H83 119.5 . . ?
C84 C83 C82 120.9(4) . . ?
C84 C83 H83 119.5 . . ?
C83 C84 H84 120.2 . . ?
C83 C84 C85 119.7(4) . . ?
C85 C84 H84 120.2 . . ?
C84 C85 H85 120.2 . . ?
C86 C85 C84 119.5(4) . . ?
C86 C85 H85 120.2 . . ?
C81 C86 H86 119.0 . . ?
C85 C86 C81 122.1(3) . . ?
C85 C86 H86 119.0 . . ?
C86A C81A C82A 120.0 . . ?
C86A C81A C80A 120.0(7) . . ?
C82A C81A C80A 120.0(8) . . ?
C81A C86A H86A 120.0 . . ?
C81A C86A C85A 120.0 . . ?
C85A C86A H86A 120.0 . . ?
C86A C85A H85A 120.0 . . ?
C86A C85A C84A 120.0 . . ?
C84A C85A H85A 120.0 . . ?
C85A C84A H84A 120.0 . . ?
C83A C84A C85A 120.0 . . ?
C83A C84A H84A 120.0 . . ?
C84A C83A H83A 120.0 . . ?
C84A C83A C82A 120.0 . . ?
C82A C83A H83A 120.0 . . ?
C81A C82A H82A 120.0 . . ?
C83A C82A C81A 120.0 . . ?
C83A C82A H82A 120.0 . . ?
C81A C80A H80D 109.5 . . ?
C81A C80A H80E 109.5 . . ?
C81A C80A H80F 109.5 . . ?
H80D C80A H80E 109.5 . . ?
H80D C80A H80F 109.5 . . ?
H80E C80A H80F 109.5 . . ?

loop_
_geom_bond_atom_site_label_1
_geom_bond_atom_site_label_2
_geom_bond_distance
_geom_bond_site_symmetry_2
_geom_bond_publ_flag
I1 Yb1 2.85885(18) . ?
Yb1 N1 2.2019(18) . ?
Yb1 H1 2.67(2) . ?
Yb1 N2 2.1824(17) . ?
Yb1 H2 2.50(2) . ?
Yb1 C7 2.7505(19) . ?
Yb1 C8 2.760(2) . ?
Yb1 C9 2.815(2) . ?
Yb1 C10 2.870(2) . ?
Yb1 C11 2.896(2) . ?
Yb1 C12 2.885(2) . ?
N1 H1 0.83(2) . ?
N1 C1 1.395(3) . ?
N2 H2 0.83(2) . ?
N2 C37 1.383(3) . ?
C1 C2 1.416(3) . ?
C1 C6 1.420(3) . ?
C2 C3 1.388(3) . ?
C2 C7 1.491(3) . ?
C3 H3 0.9500 . ?
C3 C4 1.387(3) . ?
C4 H4 0.9500 . ?
C4 C5 1.383(3) . ?
C5 H5 0.9500 . ?
C5 C6 1.395(3) . ?
C6 C22 1.509(3) . ?
C7 C8 1.415(3) . ?
C7 C12 1.415(3) . ?
C8 C9 1.396(3) . ?
C8 C13 1.517(3) . ?
C9 H9 0.9500 . ?
C9 C10 1.396(3) . ?
C10 C11 1.401(3) . ?
C10 C16 1.521(3) . ?
C11 H11 0.9500 . ?
C11 C12 1.402(3) . ?
C12 C19 1.517(3) . ?
C13 H13 1.0000 . ?
C13 C14 1.524(3) . ?
C13 C15 1.536(3) . ?
C14 H14A 0.9800 . ?
C14 H14B 0.9800 . ?
C14 H14C 0.9800 . ?
C15 H15A 0.9800 . ?
C15 H15B 0.9800 . ?
C15 H15C 0.9800 . ?
C16 H16 1.0000 . ?
C16 C17 1.514(3) . ?
C16 C18 1.523(3) . ?
C17 H17A 0.9800 . ?
C17 H17B 0.9800 . ?
C17 H17C 0.9800 . ?
C18 H18A 0.9800 . ?
C18 H18B 0.9800 . ?
C18 H18C 0.9800 . ?
C19 H19 1.0000 . ?
C19 C20 1.514(3) . ?
C19 C21 1.535(3) . ?
C20 H20A 0.9800 . ?
C20 H20B 0.9800 . ?
C20 H20C 0.9800 . ?
C21 H21A 0.9800 . ?
C21 H21B 0.9800 . ?
C21 H21C 0.9800 . ?
C22 C23 1.416(3) . ?
C22 C27 1.405(3) . ?
C23 C24 1.392(3) . ?
C23 C28 1.523(3) . ?
C24 H24 0.9500 . ?
C24 C25 1.386(3) . ?
C25 C26 1.390(3) . ?
C25 C31 1.523(3) . ?
C26 H26 0.9500 . ?
C26 C27 1.398(3) . ?
C27 C34 1.526(3) . ?
C28 H28 1.0000 . ?
C28 C29 1.538(3) . ?
C28 C30 1.535(3) . ?
C29 H29A 0.9800 . ?
C29 H29B 0.9800 . ?
C29 H29C 0.9800 . ?
C30 H30A 0.9800 . ?
C30 H30B 0.9800 . ?
C30 H30C 0.9800 . ?
C31 H31 1.0000 . ?
C31 C32 1.528(3) . ?
C31 C33 1.516(3) . ?
C32 H32A 0.9800 . ?
C32 H32B 0.9800 . ?
C32 H32C 0.9800 . ?
C33 H33A 0.9800 . ?
C33 H33B 0.9800 . ?
C33 H33C 0.9800 . ?
C34 H34 1.0000 . ?
C34 C35 1.526(3) . ?
C34 C36 1.536(3) . ?
C35 H35A 0.9800 . ?
C35 H35B 0.9800 . ?
C35 H35C 0.9800 . ?
C36 H36A 0.9800 . ?
C36 H36B 0.9800 . ?
C36 H36C 0.9800 . ?
C37 C38 1.411(3) . ?
C37 C42 1.424(3) . ?
C38 C39 1.383(3) . ?
C38 C43 1.503(3) . ?
C39 H39 0.9500 . ?
C39 C40 1.386(3) . ?
C40 H40 0.9500 . ?
C40 C41 1.392(3) . ?
C41 H41 0.9500 . ?
C41 C42 1.393(3) . ?
C42 C58 1.505(3) . ?
C43 C44 1.408(3) . ?
C43 C48 1.414(3) . ?
C44 C45 1.397(3) . ?
C44 C49 1.516(3) . ?
C45 H45 0.9500 . ?
C45 C46 1.387(3) . ?
C46 C47 1.388(3) . ?
C46 C52 1.527(3) . ?
C47 H47 0.9500 . ?
C47 C48 1.390(3) . ?
C48 C55 1.527(3) . ?
C49 H49 1.0000 . ?
C49 C50 1.530(3) . ?
C49 C51 1.533(3) . ?
C50 H50A 0.9800 . ?
C50 H50B 0.9800 . ?
C50 H50C 0.9800 . ?
C51 H51A 0.9800 . ?
C51 H51B 0.9800 . ?
C51 H51C 0.9800 . ?
C52 H52 1.0000 . ?
C52 C53 1.518(3) . ?
C52 C54 1.533(4) . ?
C53 H53A 0.9800 . ?
C53 H53B 0.9800 . ?
C53 H53C 0.9800 . ?
C54 H54A 0.9800 . ?
C54 H54B 0.9800 . ?
C54 H54C 0.9800 . ?
C55 H55 1.0000 . ?
C55 C56 1.520(3) . ?
C55 C57 1.525(4) . ?
C56 H56A 0.9800 . ?
C56 H56B 0.9800 . ?
C56 H56C 0.9800 . ?
C57 H57A 0.9800 . ?
C57 H57B 0.9800 . ?
C57 H57C 0.9800 . ?
C58 C59 1.416(3) . ?
C58 C63 1.410(3) . ?
C59 C60 1.389(3) . ?
C59 C64 1.520(3) . ?
C60 H60 0.9500 . ?
C60 C61 1.380(3) . ?
C61 C62 1.398(3) . ?
C61 C67 1.525(3) . ?
C62 H62 0.9500 . ?
C62 C63 1.399(3) . ?
C63 C70 1.524(3) . ?
C64 H64 1.0000 . ?
C64 C65 1.536(3) . ?
C64 C66 1.537(3) . ?
C65 H65A 0.9800 . ?
C65 H65B 0.9800 . ?
C65 H65C 0.9800 . ?
C66 H66A 0.9800 . ?
C66 H66B 0.9800 . ?
C66 H66C 0.9800 . ?
C67 H67 1.0000 . ?
C67 C68 1.527(3) . ?
C67 C69 1.506(4) . ?
C68 H68A 0.9800 . ?
C68 H68B 0.9800 . ?
C68 H68C 0.9800 . ?
C69 H69A 0.9800 . ?
C69 H69B 0.9800 . ?
C69 H69C 0.9800 . ?
C70 H70 1.0000 . ?
C70 C71 1.530(3) . ?
C70 C72 1.522(3) . ?
C71 H71A 0.9800 . ?
C71 H71B 0.9800 . ?
C71 H71C 0.9800 . ?
C72 H72A 0.9800 . ?
C72 H72B 0.9800 . ?
C72 H72C 0.9800 . ?
C73 H73A 0.9800 . ?
C73 H73B 0.9800 . ?
C73 H73C 0.9800 . ?
C73 C74 1.503(4) . ?
C74 C75 1.389(4) . ?
C74 C79 1.379(4) . ?
C75 H75 0.9500 . ?
C75 C76 1.390(4) . ?
C76 H76 0.9500 . ?
C76 C77 1.375(5) . ?
C77 H77 0.9500 . ?
C77 C78 1.377(5) . ?
C78 H78 0.9500 . ?
C78 C79 1.382(4) . ?
C79 H79 0.9500 . ?
C80 H80A 0.9800 . ?
C80 H80B 0.9800 . ?
C80 H80C 0.9800 . ?
C80 C81 1.503(6) . ?
C81 C82 1.393(5) . ?
C81 C86 1.394(5) . ?
C82 H82 0.9500 . ?
C82 C83 1.376(5) . ?
C83 H83 0.9500 . ?
C83 C84 1.356(6) . ?
C84 H84 0.9500 . ?
C84 C85 1.388(6) . ?
C85 H85 0.9500 . ?
C85 C86 1.357(5) . ?
C86 H86 0.9500 . ?
C81A C86A 1.3900 . ?
C81A C82A 1.3900 . ?
C81A C80A 1.533(19) . ?
C86A H86A 0.9500 . ?
C86A C85A 1.3900 . ?
C85A H85A 0.9500 . ?
C85A C84A 1.3900 . ?
C84A H84A 0.9500 . ?
C84A C83A 1.3900 . ?
C83A H83A 0.9500 . ?
C83A C82A 1.3900 . ?
C82A H82A 0.9500 . ?
C80A H80D 0.9800 . ?
C80A H80E 0.9800 . ?
C80A H80F 0.9800 . ?

loop_
_geom_torsion_atom_site_label_1
_geom_torsion_atom_site_label_2
_geom_torsion_atom_site_label_3
_geom_torsion_atom_site_label_4
_geom_torsion
_geom_torsion_site_symmetry_1
_geom_torsion_site_symmetry_2
_geom_torsion_site_symmetry_3
_geom_torsion_site_symmetry_4
_geom_torsion_publ_flag
Yb1 N1 C1 C2 -5.7(3) . . . . ?
Yb1 N1 C1 C6 171.05(15) . . . . ?
Yb1 N2 C37 C38 10.5(4) . . . . ?
Yb1 N2 C37 C42 -171.2(2) . . . . ?
Yb1 C7 C8 C9 66.19(17) . . . . ?
Yb1 C7 C8 C13 -115.78(18) . . . . ?
Yb1 C7 C12 C11 -61.19(17) . . . . ?
Yb1 C7 C12 C19 124.91(18) . . . . ?
Yb1 C8 C9 C10 63.69(19) . . . . ?
Yb1 C8 C13 C14 64.5(2) . . . . ?
Yb1 C8 C13 C15 -172.15(15) . . . . ?
Yb1 C9 C10 C11 64.89(17) . . . . ?
Yb1 C9 C10 C16 -119.77(18) . . . . ?
Yb1 C10 C11 C12 61.84(18) . . . . ?
Yb1 C10 C16 C17 66.5(2) . . . . ?
Yb1 C10 C16 C18 -169.26(16) . . . . ?
Yb1 C11 C12 C7 58.04(17) . . . . ?
Yb1 C11 C12 C19 -128.02(18) . . . . ?
Yb1 C12 C19 C20 -53.2(3) . . . . ?
Yb1 C12 C19 C21 -176.43(15) . . . . ?
N1 C1 C2 C3 -177.70(19) . . . . ?
N1 C1 C2 C7 7.2(3) . . . . ?
N1 C1 C6 C5 178.94(19) . . . . ?
N1 C1 C6 C22 -5.2(3) . . . . ?
N2 C37 C38 C39 -175.5(2) . . . . ?
N2 C37 C38 C43 9.1(3) . . . . ?
N2 C37 C42 C41 177.41(19) . . . . ?
N2 C37 C42 C58 -5.1(3) . . . . ?
C1 C2 C3 C4 -2.6(3) . . . . ?
C1 C2 C7 Yb1 -5.6(2) . . . . ?
C1 C2 C7 C8 -90.4(2) . . . . ?
C1 C2 C7 C12 84.2(2) . . . . ?
C1 C6 C22 C23 114.4(2) . . . . ?
C1 C6 C22 C27 -73.5(3) . . . . ?
C2 C1 C6 C5 -4.3(3) . . . . ?
C2 C1 C6 C22 171.52(19) . . . . ?
C2 C3 C4 C5 -1.2(3) . . . . ?
C2 C7 C8 Yb1 104.42(18) . . . . ?
C2 C7 C8 C9 170.60(19) . . . . ?
C2 C7 C8 C13 -11.4(3) . . . . ?
C2 C7 C12 Yb1 -107.48(17) . . . . ?
C2 C7 C12 C11 -168.67(18) . . . . ?
C2 C7 C12 C19 17.4(3) . . . . ?
C3 C2 C7 Yb1 179.28(16) . . . . ?
C3 C2 C7 C8 94.5(3) . . . . ?
C3 C2 C7 C12 -90.8(2) . . . . ?
C3 C4 C5 C6 2.0(3) . . . . ?
C4 C5 C6 C1 0.8(3) . . . . ?
C4 C5 C6 C22 -175.4(2) . . . . ?
C5 C6 C22 C23 -69.7(3) . . . . ?
C5 C6 C22 C27 102.4(2) . . . . ?
C6 C1 C2 C3 5.3(3) . . . . ?
C6 C1 C2 C7 -169.75(18) . . . . ?
C6 C22 C23 C24 170.26(19) . . . . ?
C6 C22 C23 C28 -6.8(3) . . . . ?
C6 C22 C27 C26 -169.99(19) . . . . ?
C6 C22 C27 C34 7.7(3) . . . . ?
C7 C2 C3 C4 172.2(2) . . . . ?
C7 C8 C9 Yb1 -64.62(17) . . . . ?
C7 C8 C9 C10 -0.9(3) . . . . ?
C7 C8 C13 C14 153.2(2) . . . . ?
C7 C8 C13 C15 -83.4(2) . . . . ?
C7 C12 C19 C20 -142.1(2) . . . . ?
C7 C12 C19 C21 94.7(2) . . . . ?
C8 C7 C12 Yb1 67.26(17) . . . . ?
C8 C7 C12 C11 6.1(3) . . . . ?
C8 C7 C12 C19 -167.83(18) . . . . ?
C8 C9 C10 Yb1 -61.39(18) . . . . ?
C8 C9 C10 C11 3.5(3) . . . . ?
C8 C9 C10 C16 178.84(19) . . . . ?
C9 C8 C13 C14 -28.8(3) . . . . ?
C9 C8 C13 C15 94.5(2) . . . . ?
C9 C10 C11 Yb1 -63.06(17) . . . . ?
C9 C10 C11 C12 -1.2(3) . . . . ?
C9 C10 C16 C17 155.7(2) . . . . ?
C9 C10 C16 C18 -80.0(3) . . . . ?
C10 C11 C12 Yb1 -61.54(18) . . . . ?
C10 C11 C12 C7 -3.5(3) . . . . ?
C10 C11 C12 C19 170.44(19) . . . . ?
C11 C10 C16 C17 -29.1(3) . . . . ?
C11 C10 C16 C18 95.2(2) . . . . ?
C11 C12 C19 C20 44.1(3) . . . . ?
C11 C12 C19 C21 -79.1(2) . . . . ?
C12 C7 C8 Yb1 -70.12(17) . . . . ?
C12 C7 C8 C9 -3.9(3) . . . . ?
C12 C7 C8 C13 174.10(18) . . . . ?
C13 C8 C9 Yb1 117.37(19) . . . . ?
C13 C8 C9 C10 -178.94(19) . . . . ?
C16 C10 C11 Yb1 121.71(19) . . . . ?
C16 C10 C11 C12 -176.45(19) . . . . ?
C22 C23 C24 C25 0.0(3) . . . . ?
C22 C23 C28 C29 103.0(2) . . . . ?
C22 C23 C28 C30 -135.3(2) . . . . ?
C22 C27 C34 C35 -117.1(2) . . . . ?
C22 C27 C34 C36 119.6(2) . . . . ?
C23 C22 C27 C26 2.2(3) . . . . ?
C23 C22 C27 C34 179.84(19) . . . . ?
C23 C24 C25 C26 1.6(3) . . . . ?
C23 C24 C25 C31 -176.0(2) . . . . ?
C24 C23 C28 C29 -74.0(3) . . . . ?
C24 C23 C28 C30 47.6(3) . . . . ?
C24 C25 C26 C27 -1.2(3) . . . . ?
C24 C25 C31 C32 81.7(3) . . . . ?
C24 C25 C31 C33 -153.6(2) . . . . ?
C25 C26 C27 C22 -0.6(3) . . . . ?
C25 C26 C27 C34 -178.4(2) . . . . ?
C26 C25 C31 C32 -95.7(3) . . . . ?
C26 C25 C31 C33 29.0(3) . . . . ?
C26 C27 C34 C35 60.6(3) . . . . ?
C26 C27 C34 C36 -62.7(3) . . . . ?
C27 C22 C23 C24 -1.9(3) . . . . ?
C27 C22 C23 C28 -178.92(19) . . . . ?
C28 C23 C24 C25 177.1(2) . . . . ?
C31 C25 C26 C27 176.2(2) . . . . ?
C37 C38 C39 C40 -3.7(3) . . . . ?
C37 C38 C43 C44 -103.3(2) . . . . ?
C37 C38 C43 C48 81.3(3) . . . . ?
C37 C42 C58 C59 107.1(2) . . . . ?
C37 C42 C58 C63 -76.3(3) . . . . ?
C38 C37 C42 C41 -4.2(3) . . . . ?
C38 C37 C42 C58 173.30(19) . . . . ?
C38 C39 C40 C41 -0.7(4) . . . . ?
C38 C43 C44 C45 -177.17(19) . . . . ?
C38 C43 C44 C49 -0.4(3) . . . . ?
C38 C43 C48 C47 177.58(19) . . . . ?
C38 C43 C48 C55 2.4(3) . . . . ?
C39 C38 C43 C44 81.3(3) . . . . ?
C39 C38 C43 C48 -94.1(3) . . . . ?
C39 C40 C41 C42 2.6(4) . . . . ?
C40 C41 C42 C37 -0.1(3) . . . . ?
C40 C41 C42 C58 -177.7(2) . . . . ?
C41 C42 C58 C59 -75.3(3) . . . . ?
C41 C42 C58 C63 101.3(2) . . . . ?
C42 C37 C38 C39 6.1(3) . . . . ?
C42 C37 C38 C43 -169.29(18) . . . . ?
C42 C58 C59 C60 177.2(2) . . . . ?
C42 C58 C59 C64 0.3(3) . . . . ?
C42 C58 C63 C62 -177.26(19) . . . . ?
C42 C58 C63 C70 -0.8(3) . . . . ?
C43 C38 C39 C40 171.7(2) . . . . ?
C43 C44 C45 C46 0.1(3) . . . . ?
C43 C44 C49 C50 142.0(2) . . . . ?
C43 C44 C49 C51 -95.1(3) . . . . ?
C43 C48 C55 C56 -159.1(2) . . . . ?
C43 C48 C55 C57 78.9(3) . . . . ?
C44 C43 C48 C47 2.1(3) . . . . ?
C44 C43 C48 C55 -173.1(2) . . . . ?
C44 C45 C46 C47 1.2(3) . . . . ?
C44 C45 C46 C52 -179.7(2) . . . . ?
C45 C44 C49 C50 -41.2(3) . . . . ?
C45 C44 C49 C51 81.7(3) . . . . ?
C45 C46 C47 C48 -0.9(3) . . . . ?
C45 C46 C52 C53 176.0(2) . . . . ?
C45 C46 C52 C54 -59.6(3) . . . . ?
C46 C47 C48 C43 -0.7(3) . . . . ?
C46 C47 C48 C55 174.6(2) . . . . ?
C47 C46 C52 C53 -4.9(3) . . . . ?
C47 C46 C52 C54 119.5(2) . . . . ?
C47 C48 C55 C56 25.7(3) . . . . ?
C47 C48 C55 C57 -96.3(3) . . . . ?
C48 C43 C44 C45 -1.8(3) . . . . ?
C48 C43 C44 C49 175.0(2) . . . . ?
C49 C44 C45 C46 -176.7(2) . . . . ?
C52 C46 C47 C48 180.0(2) . . . . ?
C58 C59 C60 C61 -0.5(3) . . . . ?
C58 C59 C64 C65 98.8(2) . . . . ?
C58 C59 C64 C66 -138.9(2) . . . . ?
C58 C63 C70 C71 -84.2(3) . . . . ?
C58 C63 C70 C72 151.6(2) . . . . ?
C59 C58 C63 C62 -0.6(3) . . . . ?
C59 C58 C63 C70 175.87(19) . . . . ?
C59 C60 C61 C62 0.4(3) . . . . ?
C59 C60 C61 C67 -176.7(2) . . . . ?
C60 C59 C64 C65 -78.2(3) . . . . ?
C60 C59 C64 C66 44.2(3) . . . . ?
C60 C61 C62 C63 -0.3(3) . . . . ?
C60 C61 C67 C68 78.6(3) . . . . ?
C60 C61 C67 C69 -155.4(2) . . . . ?
C61 C62 C63 C58 0.5(3) . . . . ?
C61 C62 C63 C70 -176.0(2) . . . . ?
C62 C61 C67 C68 -98.3(3) . . . . ?
C62 C61 C67 C69 27.7(3) . . . . ?
C62 C63 C70 C71 92.2(3) . . . . ?
C62 C63 C70 C72 -32.0(3) . . . . ?
C63 C58 C59 C60 0.6(3) . . . . ?
C63 C58 C59 C64 -176.3(2) . . . . ?
C64 C59 C60 C61 176.5(2) . . . . ?
C67 C61 C62 C63 176.6(2) . . . . ?
C73 C74 C75 C76 -179.5(3) . . . . ?
C73 C74 C79 C78 178.8(3) . . . . ?
C74 C75 C76 C77 0.7(5) . . . . ?
C75 C74 C79 C78 -0.8(4) . . . . ?
C75 C76 C77 C78 -0.7(5) . . . . ?
C76 C77 C78 C79 0.0(5) . . . . ?
C77 C78 C79 C74 0.8(4) . . . . ?
C79 C74 C75 C76 0.0(5) . . . . ?
C80 C81 C82 C83 177.9(4) . . . . ?
C80 C81 C86 C85 -177.8(4) . . . . ?
C81 C82 C83 C84 0.1(6) . . . . ?
C82 C81 C86 C85 1.3(5) . . . . ?
C82 C83 C84 C85 1.0(6) . . . . ?
C83 C84 C85 C86 -0.9(6) . . . . ?
C84 C85 C86 C81 -0.3(6) . . . . ?
C86 C81 C82 C83 -1.2(5) . . . . ?
C81A C86A C85A C84A 0.0 . . . . ?
C86A C81A C82A C83A 0.0 . . . . ?
C86A C85A C84A C83A 0.0 . . . . ?
C85A C84A C83A C82A 0.0 . . . . ?
C84A C83A C82A C81A 0.0 . . . . ?
C82A C81A C86A C85A 0.0 . . . . ?
C80A C81A C86A C85A 180.00(8) . . . . ?
C80A C81A C82A C83A 180.00(8) . . . . ?
